data_4308765
loop_
_publ_author_name
'Yong-Yue Lin'
'Siu-Wai Lai'
'Chi-Ming Che'
'Wen-Fu Fu'
'Zhong-Yuan Zhou'
'Nianyong Zhu'

_publ_section_title
;
Structural Variations and Spectroscopic Properties of Luminescent Mono- and
Multinuclear Silver(I) and Copper(I) Complexes Bearing Phosphine and
Cyanide Ligands
;
_journal_name_full 'Inorganic Chemistry'
_journal_page_first 1511
_journal_page_last 1524
_journal_paper_doi 10.1021/ic048876k
_journal_volume 44
_journal_year 2005
_chemical_formula_moiety 'C54 H96 Cl4 Cu2 N2 P4'
_chemical_formula_sum 'C54 H96 Cl4 Cu2 N2 P4'
_chemical_formula_weight 1166.09
_chemical_name_systematic
;
 ?
;
_space_group_IT_number 14
_symmetry_cell_setting monoclinic
_symmetry_space_group_name_Hall '-P 2ybc'
_symmetry_space_group_name_H-M 'P 1 21/c 1'
_atom_sites_solution_hydrogens geom
_atom_sites_solution_primary direct
_atom_sites_solution_secondary difmap
_audit_creation_method SHELXL-97
_cell_angle_alpha 90.00
_cell_angle_beta 91.31(3)
_cell_angle_gamma 90.00
_cell_formula_units_Z 2
_cell_length_a 12.134(2)
_cell_length_b 10.847(2)
_cell_length_c 22.957(5)
_cell_measurement_reflns_used 0
_cell_measurement_temperature 301(2)
_cell_measurement_theta_max 0
_cell_measurement_theta_min 0
_cell_volume 3020.8(10)
_computing_cell_refinement Scalepack
_computing_data_collection MarControl
_computing_data_reduction Denzo
_computing_molecular_graphics 'Ortep-3 for Windows (Farrugia, 1997)'
_computing_publication_material 'WinGX publication routines (Farrugia, 1999)'
_computing_structure_refinement 'SHELXL-97 (Sheldrick, 1997)'
_computing_structure_solution 'SHELXS-97 (Sheldrick, 1997)'
_diffrn_ambient_temperature 301(2)
_diffrn_measured_fraction_theta_full 0.875
_diffrn_measured_fraction_theta_max 0.875
_diffrn_measurement_device_type 'marresearch IPDS mar300'
_diffrn_measurement_method Oscillation
_diffrn_radiation_monochromator graphite
_diffrn_radiation_source 'fine-focus sealed tube'
_diffrn_radiation_type MoK\a
_diffrn_radiation_wavelength 0.71069
_diffrn_reflns_av_R_equivalents 0.0486
_diffrn_reflns_av_sigmaI/netI 0.0705
_diffrn_reflns_limit_h_max 13
_diffrn_reflns_limit_h_min -14
_diffrn_reflns_limit_k_max 13
_diffrn_reflns_limit_k_min -12
_diffrn_reflns_limit_l_max 27
_diffrn_reflns_limit_l_min -27
_diffrn_reflns_number 14384
_diffrn_reflns_theta_full 25.47
_diffrn_reflns_theta_max 25.47
_diffrn_reflns_theta_min 1.68
_exptl_absorpt_coefficient_mu 1.022
_exptl_absorpt_correction_type none
_exptl_crystal_colour colorless
_exptl_crystal_density_diffrn 1.282
_exptl_crystal_density_method 'not measured'
_exptl_crystal_description prism
_exptl_crystal_F_000 1240
_exptl_crystal_size_max 0.4
_exptl_crystal_size_mid 0.2
_exptl_crystal_size_min 0.1
_refine_diff_density_max 0.861
_refine_diff_density_min -0.409
_refine_diff_density_rms 0.105
_refine_ls_extinction_method none
_refine_ls_goodness_of_fit_ref 0.964
_refine_ls_hydrogen_treatment mixed
_refine_ls_matrix_type full
_refine_ls_number_parameters 316
_refine_ls_number_reflns 4899
_refine_ls_number_restraints 7
_refine_ls_restrained_S_all 0.994
_refine_ls_R_factor_all 0.0702
_refine_ls_R_factor_gt 0.0462
_refine_ls_shift/su_max 0.001
_refine_ls_shift/su_mean 0.000
_refine_ls_structure_factor_coef Fsqd
_refine_ls_weighting_details 'calc w=1/[\s^2^(Fo^2^)+(0.0867P)^2^+0.0000P] where P=(Fo^2^+2Fc^2^)/3'
_refine_ls_weighting_scheme calc
_refine_ls_wR_factor_gt 0.1248
_refine_ls_wR_factor_ref 0.1390
_reflns_number_gt 3468
_reflns_number_total 4899
_reflns_threshold_expression >2sigma(I)
_cod_data_source_file ic048876ksi20040816_075836_6.cif
_cod_data_source_block mar372_Cpd5
_cod_original_sg_symbol_H-M 'P 21/c'
_cod_database_code 4308765

loop_
_symmetry_equiv_pos_as_xyz
'x, y, z'
'-x, y+1/2, -z+1/2'
'-x, -y, -z'
'x, -y-1/2, z-1/2'

loop_
_atom_site_label
_atom_site_type_symbol
_atom_site_fract_x
_atom_site_fract_y
_atom_site_fract_z
_atom_site_U_iso_or_equiv
_atom_site_adp_type
_atom_site_occupancy
_atom_site_symmetry_multiplicity
_atom_site_calc_flag
_atom_site_refinement_flags
_atom_site_disorder_assembly
_atom_site_disorder_group
Cu1 Cu 0.44669(4) 0.01910(4) 0.556153(19) 0.04395(18) Uani 1 1 d . . .
P1 P 0.65826(8) 0.14138(8) 0.47492(4) 0.0412(3) Uani 1 1 d . . .
P2 P 0.45595(8) 0.22574(8) 0.54382(4) 0.0418(3) Uani 1 1 d . . .
N1 N 0.6135(4) -0.0853(4) 0.64689(19) 0.0873(13) Uani 1 1 d . . .
C1 C 0.5530(3) -0.0469(3) 0.61529(17) 0.0468(9) Uani 1 1 d . . .
C2 C 0.5599(3) 0.2669(3) 0.48982(17) 0.0462(9) Uani 1 1 d . . .
H2A H 0.6007 0.3383 0.5038 0.055 Uiso 1 1 calc R . .
H2B H 0.5224 0.2898 0.4537 0.055 Uiso 1 1 calc R . .
C3 C 0.7445(3) 0.2018(3) 0.41566(17) 0.0553(10) Uani 1 1 d . . .
H3 H 0.8067 0.2451 0.4344 0.066 Uiso 1 1 calc R . .
C4 C 0.7920(5) 0.1001(5) 0.3804(2) 0.0882(16) Uani 1 1 d . . .
H4A H 0.7324 0.0535 0.3621 0.106 Uiso 1 1 calc R . .
H4B H 0.8329 0.0447 0.4060 0.106 Uiso 1 1 calc R . .
C5 C 0.8681(6) 0.1474(6) 0.3335(3) 0.109(2) Uani 1 1 d . . .
H5A H 0.9338 0.1820 0.3520 0.131 Uiso 1 1 calc R . .
H5B H 0.8908 0.0787 0.3096 0.131 Uiso 1 1 calc R . .
C6 C 0.8170(5) 0.2396(7) 0.2968(2) 0.113(2) Uani 1 1 d . . .
H6A H 0.7607 0.2006 0.2724 0.136 Uiso 1 1 calc R . .
H6B H 0.8721 0.2736 0.2714 0.136 Uiso 1 1 calc R . .
C7 C 0.7670(6) 0.3400(5) 0.3290(3) 0.130(3) Uani 1 1 d . . .
H7A H 0.7265 0.3928 0.3020 0.156 Uiso 1 1 calc R . .
H7B H 0.8248 0.3891 0.3475 0.156 Uiso 1 1 calc R . .
C8 C 0.6871(6) 0.2928(6) 0.3766(3) 0.122(3) Uani 1 1 d . . .
H8A H 0.6617 0.3620 0.3995 0.147 Uiso 1 1 calc R . .
H8B H 0.6233 0.2544 0.3580 0.147 Uiso 1 1 calc R . .
C9 C 0.7508(3) 0.1362(3) 0.54001(17) 0.0472(9) Uani 1 1 d . . .
H9 H 0.7046 0.1087 0.5720 0.057 Uiso 1 1 calc R . .
C10 C 0.8394(4) 0.0377(4) 0.53417(19) 0.0609(11) Uani 1 1 d . . .
H10A H 0.8929 0.0643 0.5060 0.073 Uiso 1 1 calc R . .
H10B H 0.8061 -0.0382 0.5201 0.073 Uiso 1 1 calc R . .
C11 C 0.8975(4) 0.0146(5) 0.5931(2) 0.0841(16) Uani 1 1 d . . .
H11A H 0.8451 -0.0184 0.6203 0.101 Uiso 1 1 calc R . .
H11B H 0.9556 -0.0458 0.5884 0.101 Uiso 1 1 calc R . .
C12 C 0.9464(4) 0.1335(5) 0.6172(2) 0.0897(17) Uani 1 1 d . . .
H12A H 0.9766 0.1182 0.6561 0.108 Uiso 1 1 calc R . .
H12B H 1.0065 0.1592 0.5929 0.108 Uiso 1 1 calc R . .
C13 C 0.8635(4) 0.2357(5) 0.6200(2) 0.0838(15) Uani 1 1 d . . .
H13A H 0.9005 0.3114 0.6316 0.101 Uiso 1 1 calc R . .
H13B H 0.8097 0.2162 0.6492 0.101 Uiso 1 1 calc R . .
C14 C 0.8041(3) 0.2552(4) 0.56098(19) 0.0597(11) Uani 1 1 d . . .
H14A H 0.7481 0.3183 0.5647 0.072 Uiso 1 1 calc R . .
H14B H 0.8566 0.2831 0.5326 0.072 Uiso 1 1 calc R . .
C15 C 0.5111(3) 0.2956(3) 0.61178(16) 0.0503(9) Uani 1 1 d . . .
H15 H 0.5872 0.2657 0.6152 0.060 Uiso 1 1 calc R . .
C16 C 0.4558(4) 0.2502(4) 0.66741(17) 0.0576(10) Uani 1 1 d . . .
H16A H 0.3804 0.2797 0.6679 0.069 Uiso 1 1 calc R . .
H16B H 0.4542 0.1608 0.6677 0.069 Uiso 1 1 calc R . .
C17 C 0.5181(4) 0.2963(4) 0.72119(18) 0.0722(13) Uani 1 1 d . . .
H17A H 0.4795 0.2705 0.7557 0.087 Uiso 1 1 calc R . .
H17B H 0.5908 0.2591 0.7227 0.087 Uiso 1 1 calc R . .
C18 C 0.5298(5) 0.4348(5) 0.7217(2) 0.0819(14) Uani 1 1 d . . .
H18A H 0.4576 0.4721 0.7254 0.098 Uiso 1 1 calc R . .
H18B H 0.5748 0.4594 0.7552 0.098 Uiso 1 1 calc R . .
C19 C 0.5817(5) 0.4811(4) 0.6670(2) 0.0825(15) Uani 1 1 d . . .
H19A H 0.6576 0.4530 0.6662 0.099 Uiso 1 1 calc R . .
H19B H 0.5823 0.5705 0.6674 0.099 Uiso 1 1 calc R . .
C20 C 0.5211(4) 0.4369(4) 0.61265(18) 0.0634(12) Uani 1 1 d . . .
H20A H 0.5602 0.4640 0.5786 0.076 Uiso 1 1 calc R . .
H20B H 0.4480 0.4732 0.6110 0.076 Uiso 1 1 calc R . .
C21 C 0.3373(3) 0.3236(3) 0.52021(16) 0.0480(9) Uani 1 1 d . . .
H21 H 0.3621 0.4096 0.5203 0.058 Uiso 1 1 calc R . .
C22 C 0.2433(3) 0.3127(4) 0.56240(19) 0.0671(12) Uani 1 1 d . . .
H22A H 0.2681 0.3414 0.6005 0.081 Uiso 1 1 calc R . .
H22B H 0.2226 0.2267 0.5660 0.081 Uiso 1 1 calc R . .
C23 C 0.1418(4) 0.3882(5) 0.5423(2) 0.0852(16) Uani 1 1 d . . .
H23A H 0.0824 0.3751 0.5692 0.102 Uiso 1 1 calc R . .
H23B H 0.1602 0.4752 0.5428 0.102 Uiso 1 1 calc R . .
C24 C 0.1038(4) 0.3521(5) 0.4822(2) 0.0837(15) Uani 1 1 d . . .
H24A H 0.0417 0.4031 0.4701 0.100 Uiso 1 1 calc R . .
H24B H 0.0796 0.2669 0.4822 0.100 Uiso 1 1 calc R . .
C25 C 0.1962(4) 0.3677(4) 0.4398(2) 0.0738(13) Uani 1 1 d . . .
H25A H 0.2163 0.4541 0.4376 0.089 Uiso 1 1 calc R . .
H25B H 0.1712 0.3416 0.4013 0.089 Uiso 1 1 calc R . .
C26 C 0.2981(3) 0.2917(4) 0.45854(18) 0.0588(11) Uani 1 1 d . . .
H26A H 0.2800 0.2046 0.4566 0.071 Uiso 1 1 calc R . .
H26B H 0.3571 0.3072 0.4317 0.071 Uiso 1 1 calc R . .
C27 C 0.1820(7) 0.2833(7) 0.7748(3) 0.158(3) Uani 1 1 d D . .
H27A H 0.2533 0.3226 0.7803 0.189 Uiso 0.50 1 calc PR A 2
H27B H 0.1511 0.2722 0.8130 0.189 Uiso 0.50 1 calc PR A 2
H27C H 0.1633 0.3198 0.8119 0.189 Uiso 0.50 1 d PR A 1
H27D H 0.2616 0.2850 0.7718 0.189 Uiso 0.50 1 d PR A 1
Cl1 Cl 0.1387(6) 0.1288(5) 0.7716(3) 0.168(3) Uani 0.50 1 d PD B 1
Cl2 Cl 0.1346(11) 0.3794(12) 0.7257(8) 0.184(5) Uani 0.50 1 d PD B 1
Cl1' Cl 0.2004(5) 0.1534(6) 0.7475(3) 0.147(2) Uani 0.50 1 d PD B 2
Cl2' Cl 0.0956(10) 0.3841(12) 0.7345(7) 0.157(4) Uani 0.50 1 d PD B 2

loop_
_atom_site_aniso_label
_atom_site_aniso_U_11
_atom_site_aniso_U_22
_atom_site_aniso_U_33
_atom_site_aniso_U_23
_atom_site_aniso_U_13
_atom_site_aniso_U_12
Cu1 0.0439(3) 0.0428(3) 0.0452(3) 0.00121(18) 0.0017(2) 0.00118(19)
P1 0.0371(5) 0.0424(5) 0.0443(6) 0.0021(4) 0.0031(4) 0.0015(4)
P2 0.0417(6) 0.0396(5) 0.0442(6) 0.0017(4) 0.0042(4) 0.0036(4)
N1 0.079(3) 0.114(3) 0.069(3) 0.020(2) -0.001(2) 0.019(3)
C1 0.046(2) 0.051(2) 0.044(2) 0.0044(17) 0.0013(19) 0.0018(18)
C2 0.047(2) 0.0407(19) 0.051(2) 0.0043(16) 0.0040(18) 0.0042(16)
C3 0.051(3) 0.061(2) 0.055(2) 0.0055(19) 0.0116(19) -0.0019(19)
C4 0.101(4) 0.087(3) 0.078(4) 0.007(3) 0.038(3) 0.020(3)
C5 0.124(6) 0.117(5) 0.089(4) 0.014(3) 0.050(4) 0.032(4)
C6 0.066(4) 0.215(7) 0.059(3) 0.024(4) 0.016(3) 0.034(4)
C7 0.159(7) 0.094(4) 0.141(6) 0.058(4) 0.090(5) 0.031(4)
C8 0.136(6) 0.111(5) 0.123(5) 0.064(4) 0.076(4) 0.054(4)
C9 0.041(2) 0.052(2) 0.048(2) 0.0054(16) 0.0006(17) -0.0008(17)
C10 0.052(3) 0.062(3) 0.069(3) 0.006(2) -0.011(2) 0.009(2)
C11 0.066(3) 0.098(4) 0.087(4) 0.025(3) -0.021(3) 0.012(3)
C12 0.062(3) 0.130(5) 0.076(4) 0.006(3) -0.028(3) -0.004(3)
C13 0.080(4) 0.107(4) 0.064(3) -0.013(3) -0.015(3) -0.009(3)
C14 0.051(3) 0.066(3) 0.062(3) -0.008(2) -0.004(2) -0.005(2)
C15 0.049(2) 0.050(2) 0.052(2) -0.0047(17) 0.0055(18) 0.0030(18)
C16 0.066(3) 0.058(2) 0.049(2) 0.0006(18) 0.008(2) 0.001(2)
C17 0.088(4) 0.083(3) 0.046(3) -0.002(2) 0.002(2) 0.003(3)
C18 0.100(4) 0.088(3) 0.058(3) -0.022(3) 0.001(3) -0.006(3)
C19 0.103(4) 0.072(3) 0.073(3) -0.021(2) 0.006(3) -0.022(3)
C20 0.083(3) 0.049(2) 0.058(3) -0.0069(19) 0.009(2) -0.003(2)
C21 0.048(2) 0.046(2) 0.050(2) 0.0069(16) 0.0014(18) 0.0104(17)
C22 0.054(3) 0.084(3) 0.064(3) 0.008(2) 0.010(2) 0.024(2)
C23 0.058(3) 0.109(4) 0.089(4) -0.003(3) 0.012(3) 0.034(3)
C24 0.052(3) 0.105(4) 0.095(4) 0.003(3) -0.003(3) 0.030(3)
C25 0.063(3) 0.089(3) 0.069(3) 0.006(2) -0.013(3) 0.015(2)
C26 0.049(3) 0.067(3) 0.061(3) 0.005(2) 0.003(2) 0.005(2)
C27 0.142(7) 0.204(9) 0.126(7) -0.041(6) -0.012(6) -0.031(7)
Cl1 0.190(7) 0.139(4) 0.171(6) -0.039(4) -0.086(5) 0.021(4)
Cl2 0.232(14) 0.157(6) 0.166(6) 0.059(4) 0.063(9) -0.034(7)
Cl1' 0.120(4) 0.147(4) 0.173(5) -0.008(3) 0.015(3) 0.018(3)
Cl2' 0.124(5) 0.164(6) 0.184(11) 0.045(5) 0.008(6) -0.034(4)

loop_
_atom_type_symbol
_atom_type_description
_atom_type_scat_dispersion_real
_atom_type_scat_dispersion_imag
_atom_type_scat_source
Cu Cu 0.3201 1.2651 'International Tables Vol C Tables 4.2.6.8 and 6.1.1.4'
P P 0.1023 0.0942 'International Tables Vol C Tables 4.2.6.8 and 6.1.1.4'
N N 0.0061 0.0033 'International Tables Vol C Tables 4.2.6.8 and 6.1.1.4'
C C 0.0033 0.0016 'International Tables Vol C Tables 4.2.6.8 and 6.1.1.4'
Cl Cl 0.1484 0.1585 'International Tables Vol C Tables 4.2.6.8 and 6.1.1.4'
H H 0.0000 0.0000 'International Tables Vol C Tables 4.2.6.8 and 6.1.1.4'

loop_
_geom_angle_atom_site_label_1
_geom_angle_atom_site_label_2
_geom_angle_atom_site_label_3
_geom_angle
_geom_angle_site_symmetry_1
_geom_angle_site_symmetry_3
_geom_angle_publ_flag
C1 Cu1 P2 114.17(11) . . ?
C1 Cu1 P1 106.90(11) . 3_656 ?
P2 Cu1 P1 138.76(4) . 3_656 ?
C1 Cu1 Cu1 104.88(11) . 3_656 ?
P2 Cu1 Cu1 90.33(3) . 3_656 ?
P1 Cu1 Cu1 82.58(3) 3_656 3_656 ?
C2 P1 C9 104.80(17) . . ?
C2 P1 C3 104.66(17) . . ?
C9 P1 C3 105.15(19) . . ?
C2 P1 Cu1 105.31(13) . 3_656 ?
C9 P1 Cu1 123.95(12) . 3_656 ?
C3 P1 Cu1 111.30(14) . 3_656 ?
C2 P2 C15 103.21(18) . . ?
C2 P2 C21 101.71(16) . . ?
C15 P2 C21 105.97(18) . . ?
C2 P2 Cu1 111.15(11) . . ?
C15 P2 Cu1 108.60(12) . . ?
C21 P2 Cu1 124.18(13) . . ?
N1 C1 Cu1 178.0(4) . . ?
P2 C2 P1 113.63(18) . . ?
C4 C3 C8 110.1(4) . . ?
C4 C3 P1 111.6(3) . . ?
C8 C3 P1 114.2(3) . . ?
C3 C4 C5 112.5(4) . . ?
C6 C5 C4 112.8(5) . . ?
C5 C6 C7 113.7(5) . . ?
C6 C7 C8 112.5(5) . . ?
C3 C8 C7 110.3(5) . . ?
C14 C9 C10 109.1(3) . . ?
C14 C9 P1 118.5(3) . . ?
C10 C9 P1 111.5(3) . . ?
C9 C10 C11 110.4(4) . . ?
C12 C11 C10 110.6(4) . . ?
C13 C12 C11 112.7(4) . . ?
C12 C13 C14 111.5(4) . . ?
C9 C14 C13 110.6(4) . . ?
C16 C15 C20 110.2(3) . . ?
C16 C15 P2 114.5(3) . . ?
C20 C15 P2 116.6(3) . . ?
C17 C16 C15 110.6(3) . . ?
C18 C17 C16 112.3(4) . . ?
C19 C18 C17 111.5(4) . . ?
C18 C19 C20 112.2(4) . . ?
C19 C20 C15 111.3(3) . . ?
C22 C21 C26 110.6(3) . . ?
C22 C21 P2 111.0(2) . . ?
C26 C21 P2 111.4(3) . . ?
C21 C22 C23 112.0(4) . . ?
C24 C23 C22 111.4(4) . . ?
C23 C24 C25 110.3(4) . . ?
C24 C25 C26 111.3(4) . . ?
C21 C26 C25 111.7(3) . . ?
Cl1' C27 Cl2 110.5(9) . . ?
Cl1' C27 Cl1 33.6(3) . . ?
Cl2 C27 Cl1 118.7(8) . . ?
Cl1' C27 Cl2' 116.0(8) . . ?
Cl2 C27 Cl2' 17.1(9) . . ?
Cl1 C27 Cl2' 113.3(7) . . ?

loop_
_geom_bond_atom_site_label_1
_geom_bond_atom_site_label_2
_geom_bond_distance
_geom_bond_site_symmetry_2
_geom_bond_publ_flag
Cu1 C1 1.985(4) . ?
Cu1 P2 2.2623(11) . ?
Cu1 P1 2.2627(11) 3_656 ?
Cu1 Cu1 2.9403(12) 3_656 ?
P1 C2 1.847(3) . ?
P1 C9 1.849(4) . ?
P1 C3 1.855(4) . ?
P1 Cu1 2.2627(11) 3_656 ?
P2 C2 1.844(4) . ?
P2 C15 1.846(4) . ?
P2 C21 1.859(4) . ?
N1 C1 1.101(5) . ?
C3 C4 1.492(6) . ?
C3 C8 1.495(6) . ?
C4 C5 1.523(7) . ?
C5 C6 1.440(8) . ?
C6 C7 1.456(8) . ?
C7 C8 1.564(7) . ?
C9 C14 1.517(5) . ?
C9 C10 1.525(5) . ?
C10 C11 1.531(6) . ?
C11 C12 1.519(7) . ?
C12 C13 1.499(7) . ?
C13 C14 1.535(6) . ?
C15 C16 1.537(5) . ?
C15 C20 1.538(5) . ?
C16 C17 1.517(6) . ?
C17 C18 1.510(6) . ?
C18 C19 1.503(7) . ?
C19 C20 1.512(6) . ?
C21 C22 1.518(6) . ?
C21 C26 1.523(5) . ?
C22 C23 1.541(6) . ?
C23 C24 1.497(7) . ?
C24 C25 1.511(7) . ?
C25 C26 1.538(6) . ?
C27 Cl1' 1.561(8) . ?
C27 Cl2 1.630(12) . ?
C27 Cl1 1.757(8) . ?
C27 Cl2' 1.763(11) . ?
